data_4326341
loop_
_publ_author_name
'Sabuj Kundu'
'William W. Brennessel'
'William D. Jones'

_publ_contact_author_address 'Department of Chemistry, University of Rochester, Rochester, New York 14627'
_publ_contact_author_email jones@chem.rochester.edu
_publ_contact_author_name 'William D. Jones'
_publ_section_title
;
 Synthesis and Reactivity of New Ni, Pd, and Pt
 2,6-Bis(di-tert-butylphosphinito)pyridine Pincer Complexes
;
_journal_name_full 'Inorganic Chemistry'
_journal_page_first 9443
_journal_page_last 9453
_journal_paper_doi 10.1021/ic201102v
_journal_volume 50
_journal_year 2011
_chemical_formula_moiety 'C21 H39 Cl N Ni O2 P2'
_chemical_formula_sum 'C21 H39 Cl N Ni O2 P2'
_chemical_formula_weight 493.63
_chemical_name_common jonsk13
_chemical_name_systematic
; 
 NiCl(PONOP)
;
_space_group_IT_number 2
_symmetry_cell_setting triclinic
_symmetry_space_group_name_Hall '-P 1'
_symmetry_space_group_name_H-M 'P -1'
_atom_sites_solution_hydrogens geom
_atom_sites_solution_primary direct
_atom_sites_solution_secondary difmap
_audit_creation_method SHELXL-97
_cell_angle_alpha 99.959(4)
_cell_angle_beta 96.290(4)
_cell_angle_gamma 104.381(4)
_cell_formula_units_Z 2
_cell_length_a 8.2998(19)
_cell_length_b 12.048(3)
_cell_length_c 13.204(3)
_cell_measurement_reflns_used 2867
_cell_measurement_temperature 100.0(1)
_cell_measurement_theta_max 28.19
_cell_measurement_theta_min 2.57
_cell_volume 1243.5(5)
_computing_cell_refinement 'SAINT (Bruker, 2009)'
_computing_data_collection 'APEX2 (Bruker, 2009)'
_computing_data_reduction 'SAINT (Bruker, 2009)'
_computing_molecular_graphics 'SHELXTL (Sheldrick, 2008)'
_computing_publication_material 'SHELXTL (Sheldrick, 2008)'
_computing_structure_refinement 'SHELXL-97 (Sheldrick, 2008)'
_computing_structure_solution 'SIR97 (Altomare et al., 1999)'
_diffrn_ambient_temperature 100.0(1)
_diffrn_measured_fraction_theta_full 0.995
_diffrn_measured_fraction_theta_max 0.995
_diffrn_measurement_device_type 'Bruker SMART APEX II CCD Platform'
_diffrn_measurement_method 'area detector, \w scans per \f'
_diffrn_radiation_monochromator graphite
_diffrn_radiation_source 'fine-focus sealed tube'
_diffrn_radiation_type MoK\a
_diffrn_radiation_wavelength 0.71073
_diffrn_reflns_av_R_equivalents 0.1265
_diffrn_reflns_av_sigmaI/netI 0.1298
_diffrn_reflns_limit_h_max 10
_diffrn_reflns_limit_h_min -11
_diffrn_reflns_limit_k_max 15
_diffrn_reflns_limit_k_min -16
_diffrn_reflns_limit_l_max 17
_diffrn_reflns_limit_l_min 0
_diffrn_reflns_number 31380
_diffrn_reflns_theta_full 28.28
_diffrn_reflns_theta_max 28.28
_diffrn_reflns_theta_min 1.59
_diffrn_standards_number 0
_exptl_absorpt_coefficient_mu 1.032
_exptl_absorpt_correction_T_max 0.9502
_exptl_absorpt_correction_T_min 0.8201
_exptl_absorpt_correction_type multi-scan
_exptl_absorpt_process_details 'TWINABS (Sheldrick, 2008)'
_exptl_crystal_colour yellow-orange
_exptl_crystal_density_diffrn 1.318
_exptl_crystal_description plate
_exptl_crystal_F_000 526
_exptl_crystal_size_max 0.20
_exptl_crystal_size_mid 0.15
_exptl_crystal_size_min 0.05
_refine_diff_density_max 0.597
_refine_diff_density_min -0.609
_refine_diff_density_rms 0.111
_refine_ls_extinction_method none
_refine_ls_goodness_of_fit_ref 0.955
_refine_ls_hydrogen_treatment constr
_refine_ls_matrix_type full
_refine_ls_number_parameters 299
_refine_ls_number_reflns 6135
_refine_ls_number_restraints 20
_refine_ls_restrained_S_all 0.954
_refine_ls_R_factor_all 0.1278
_refine_ls_R_factor_gt 0.0640
_refine_ls_shift/su_max 0.000
_refine_ls_shift/su_mean 0.000
_refine_ls_structure_factor_coef Fsqd
_refine_ls_weighting_details 'calc w=1/[\s^2^(Fo^2^)+(0.0489P)^2^+0.0000P] where P=(Fo^2^+2Fc^2^)/3'
_refine_ls_weighting_scheme calc
_refine_ls_wR_factor_gt 0.1157
_refine_ls_wR_factor_ref 0.1360
_reflns_number_gt 3552
_reflns_number_total 6135
_reflns_threshold_expression >2sigma(I)
_cod_data_source_file ic201102v_si_002_10.cif
_cod_data_source_block jonsk13_Ni1
_cod_original_cell_volume 1243.4(5)
_cod_database_code 4326341

loop_
_symmetry_equiv_pos_as_xyz
'x, y, z'
'-x, -y, -z'

loop_
_atom_site_label
_atom_site_type_symbol
_atom_site_fract_x
_atom_site_fract_y
_atom_site_fract_z
_atom_site_U_iso_or_equiv
_atom_site_adp_type
_atom_site_occupancy
_atom_site_symmetry_multiplicity
_atom_site_calc_flag
_atom_site_refinement_flags
_atom_site_disorder_assembly
_atom_site_disorder_group
Ni1 Ni 0.46438(7) 0.26533(5) 0.72242(4) 0.02194(16) Uani 1 1 d D . .
Cl1 Cl 0.2887(4) 0.2783(3) 0.5756(2) 0.0386(7) Uani 0.680(6) 1 d PD A 1
Cl1' Cl 0.3448(8) 0.2586(6) 0.5518(3) 0.0386(7) Uani 0.320(6) 1 d PD A 5
P1 P 0.65934(13) 0.43779(9) 0.74613(8) 0.0165(2) Uani 1 1 d D A .
P2 P 0.31484(13) 0.09196(9) 0.74651(8) 0.0190(2) Uani 1 1 d . A .
O1 O 0.7774(3) 0.4421(2) 0.8604(2) 0.0233(7) Uani 1 1 d . . .
O2 O 0.4244(3) 0.0793(2) 0.8579(2) 0.0218(6) Uani 1 1 d . . .
N1 N 0.6014(4) 0.2601(3) 0.8589(3) 0.0214(8) Uani 1 1 d . A .
C1 C 0.7380(5) 0.3477(3) 0.9058(3) 0.0180(8) Uani 1 1 d . A .
C2 C 0.8374(5) 0.3461(3) 0.9956(3) 0.0198(9) Uani 1 1 d . . .
H2 H 0.9324 0.4101 1.0267 0.024 Uiso 1 1 calc R A .
C3 C 0.7951(5) 0.2491(3) 1.0392(3) 0.0220(9) Uani 1 1 d . A .
H3 H 0.8619 0.2455 1.1011 0.026 Uiso 1 1 calc R . .
C4 C 0.6558(5) 0.1567(4) 0.9932(3) 0.0221(9) Uani 1 1 d . . .
H4 H 0.6251 0.0891 1.0223 0.027 Uiso 1 1 calc R A .
C5 C 0.5640(5) 0.1667(3) 0.9042(3) 0.0193(9) Uani 1 1 d . A .
C6 C 0.6017(18) 0.5795(15) 0.7795(10) 0.0275(18) Uani 0.680(6) 1 d PD A 1
C7 C 0.4684(17) 0.5528(13) 0.8499(9) 0.057(4) Uani 0.680(6) 1 d PD A 1
H7A H 0.5168 0.5294 0.9112 0.086 Uiso 0.680(6) 1 calc PR A 1
H7B H 0.3719 0.4891 0.8113 0.086 Uiso 0.680(6) 1 calc PR A 1
H7C H 0.4311 0.6230 0.8722 0.086 Uiso 0.680(6) 1 calc PR A 1
C8 C 0.5187(14) 0.6019(10) 0.6791(8) 0.047(3) Uani 0.680(6) 1 d PD A 1
H8A H 0.4321 0.5309 0.6422 0.070 Uiso 0.680(6) 1 calc PR A 1
H8B H 0.6040 0.6232 0.6349 0.070 Uiso 0.680(6) 1 calc PR A 1
H8C H 0.4668 0.6662 0.6957 0.070 Uiso 0.680(6) 1 calc PR A 1
C9 C 0.743(2) 0.688(2) 0.8356(17) 0.035(3) Uani 0.680(6) 1 d PD A 1
H9A H 0.6949 0.7542 0.8539 0.052 Uiso 0.680(6) 1 calc PR A 1
H9B H 0.8260 0.7072 0.7898 0.052 Uiso 0.680(6) 1 calc PR A 1
H9C H 0.7971 0.6721 0.8992 0.052 Uiso 0.680(6) 1 calc PR A 1
C10 C 0.830(2) 0.4449(10) 0.6629(8) 0.0190(14) Uani 0.680(6) 1 d PDU A 1
C11 C 0.8862(12) 0.3337(8) 0.6702(8) 0.042(2) Uani 0.680(6) 1 d PDU A 1
H11A H 0.7872 0.2656 0.6546 0.063 Uiso 0.680(6) 1 calc PR A 1
H11B H 0.9447 0.3416 0.7407 0.063 Uiso 0.680(6) 1 calc PR A 1
H11C H 0.9624 0.3233 0.6199 0.063 Uiso 0.680(6) 1 calc PR A 1
C12 C 0.7475(10) 0.4338(8) 0.5517(5) 0.039(2) Uani 0.680(6) 1 d PD A 1
H12A H 0.7207 0.5071 0.5444 0.058 Uiso 0.680(6) 1 calc PR A 1
H12B H 0.6437 0.3694 0.5351 0.058 Uiso 0.680(6) 1 calc PR A 1
H12C H 0.8251 0.4178 0.5038 0.058 Uiso 0.680(6) 1 calc PR A 1
C13 C 0.984(3) 0.5491(15) 0.697(2) 0.043(3) Uani 0.680(6) 1 d PD A 1
H13A H 1.0670 0.5413 0.6514 0.064 Uiso 0.680(6) 1 calc PR A 1
H13B H 1.0323 0.5523 0.7691 0.064 Uiso 0.680(6) 1 calc PR A 1
H13C H 0.9509 0.6213 0.6935 0.064 Uiso 0.680(6) 1 calc PR A 1
C6' C 0.594(4) 0.568(3) 0.791(2) 0.0275(18) Uani 0.320(6) 1 d PD A 5
C7' C 0.517(4) 0.548(3) 0.888(2) 0.057(4) Uani 0.320(6) 1 d PD A 5
H7D H 0.4612 0.6091 0.9096 0.086 Uiso 0.320(6) 1 calc PR A 5
H7E H 0.6062 0.5511 0.9449 0.086 Uiso 0.320(6) 1 calc PR A 5
H7F H 0.4343 0.4710 0.8735 0.086 Uiso 0.320(6) 1 calc PR A 5
C8' C 0.459(3) 0.579(2) 0.7083(18) 0.047(3) Uani 0.320(6) 1 d PD A 5
H8D H 0.3950 0.6297 0.7404 0.070 Uiso 0.320(6) 1 calc PR A 5
H8E H 0.3827 0.5010 0.6776 0.070 Uiso 0.320(6) 1 calc PR A 5
H8F H 0.5123 0.6124 0.6538 0.070 Uiso 0.320(6) 1 calc PR A 5
C9' C 0.740(5) 0.680(6) 0.820(4) 0.035(3) Uani 0.320(6) 1 d PD A 5
H9D H 0.7627 0.7096 0.7568 0.052 Uiso 0.320(6) 1 calc PR A 5
H9E H 0.8406 0.6622 0.8514 0.052 Uiso 0.320(6) 1 calc PR A 5
H9F H 0.7099 0.7387 0.8693 0.052 Uiso 0.320(6) 1 calc PR A 5
C10' C 0.819(5) 0.462(2) 0.6612(18) 0.0190(14) Uani 0.320(6) 1 d PD A 5
C11' C 0.835(3) 0.3377(18) 0.6248(17) 0.042(2) Uani 0.320(6) 1 d PD A 5
H11D H 0.9164 0.3393 0.5764 0.063 Uiso 0.320(6) 1 calc PR A 5
H11E H 0.7248 0.2862 0.5895 0.063 Uiso 0.320(6) 1 calc PR A 5
H11F H 0.8733 0.3083 0.6851 0.063 Uiso 0.320(6) 1 calc PR A 5
C12' C 0.751(2) 0.5043(17) 0.5678(13) 0.039(2) Uani 0.320(6) 1 d PD A 5
H12D H 0.7531 0.5868 0.5891 0.058 Uiso 0.320(6) 1 calc PR A 5
H12E H 0.6353 0.4572 0.5405 0.058 Uiso 0.320(6) 1 calc PR A 5
H12F H 0.8218 0.4964 0.5135 0.058 Uiso 0.320(6) 1 calc PR A 5
C13' C 0.989(7) 0.542(3) 0.714(5) 0.043(3) Uani 0.320(6) 1 d PD A 5
H13D H 1.0341 0.5100 0.7707 0.064 Uiso 0.320(6) 1 calc PR A 5
H13E H 0.9767 0.6199 0.7428 0.064 Uiso 0.320(6) 1 calc PR A 5
H13F H 1.0669 0.5494 0.6634 0.064 Uiso 0.320(6) 1 calc PR A 5
C14 C 0.1105(5) 0.0887(4) 0.7933(3) 0.0272(10) Uani 1 1 d . . .
C15 C 0.1405(6) 0.2121(4) 0.8574(4) 0.0435(13) Uani 1 1 d . A .
H15A H 0.0382 0.2191 0.8856 0.065 Uiso 1 1 calc R . .
H15B H 0.1690 0.2691 0.8130 0.065 Uiso 1 1 calc R . .
H15C H 0.2337 0.2274 0.9149 0.065 Uiso 1 1 calc R . .
C16 C -0.0244(5) 0.0688(4) 0.6984(3) 0.0325(11) Uani 1 1 d . A .
H16A H -0.1230 0.0907 0.7208 0.049 Uiso 1 1 calc R . .
H16B H -0.0574 -0.0140 0.6635 0.049 Uiso 1 1 calc R . .
H16C H 0.0208 0.1170 0.6499 0.049 Uiso 1 1 calc R . .
C17 C 0.0561(6) 0.0002(5) 0.8608(4) 0.0434(13) Uani 1 1 d . A .
H17A H -0.0460 0.0106 0.8873 0.065 Uiso 1 1 calc R . .
H17B H 0.1463 0.0123 0.9194 0.065 Uiso 1 1 calc R . .
H17C H 0.0331 -0.0793 0.8191 0.065 Uiso 1 1 calc R . .
C18 C 0.3152(5) -0.0469(4) 0.6602(3) 0.0231(9) Uani 1 1 d . . .
C19 C 0.5012(6) -0.0365(4) 0.6559(4) 0.0403(12) Uani 1 1 d . A .
H19A H 0.5118 -0.1025 0.6046 0.061 Uiso 1 1 calc R . .
H19B H 0.5583 -0.0373 0.7246 0.061 Uiso 1 1 calc R . .
H19C H 0.5529 0.0372 0.6357 0.061 Uiso 1 1 calc R . .
C20 C 0.2266(7) -0.0497(4) 0.5517(3) 0.0410(13) Uani 1 1 d . A .
H20A H 0.2540 -0.1085 0.5004 0.061 Uiso 1 1 calc R . .
H20B H 0.2643 0.0275 0.5344 0.061 Uiso 1 1 calc R . .
H20C H 0.1044 -0.0698 0.5507 0.061 Uiso 1 1 calc R . .
C21 C 0.2383(6) -0.1596(4) 0.6952(4) 0.0369(12) Uani 1 1 d . A .
H21A H 0.2621 -0.2257 0.6507 0.055 Uiso 1 1 calc R . .
H21B H 0.1161 -0.1722 0.6899 0.055 Uiso 1 1 calc R . .
H21C H 0.2871 -0.1535 0.7677 0.055 Uiso 1 1 calc R . .

loop_
_atom_site_aniso_label
_atom_site_aniso_U_11
_atom_site_aniso_U_22
_atom_site_aniso_U_33
_atom_site_aniso_U_23
_atom_site_aniso_U_13
_atom_site_aniso_U_12
Ni1 0.0211(3) 0.0226(3) 0.0198(3) 0.0098(2) -0.0022(2) 0.0006(2)
Cl1 0.0255(14) 0.0430(12) 0.0406(12) 0.0265(11) -0.0134(9) -0.0070(11)
Cl1' 0.0255(14) 0.0430(12) 0.0406(12) 0.0265(11) -0.0134(9) -0.0070(11)
P1 0.0186(5) 0.0168(5) 0.0146(5) 0.0051(4) 0.0017(4) 0.0050(4)
P2 0.0184(5) 0.0199(5) 0.0170(5) 0.0056(4) 0.0013(4) 0.0012(4)
O1 0.0250(16) 0.0196(15) 0.0228(15) 0.0124(12) -0.0034(12) -0.0010(12)
O2 0.0174(14) 0.0232(15) 0.0210(15) 0.0092(12) -0.0024(11) -0.0024(12)
N1 0.0264(19) 0.0171(17) 0.0193(18) 0.0074(14) 0.0015(14) 0.0016(15)
C1 0.018(2) 0.019(2) 0.017(2) 0.0053(16) 0.0021(16) 0.0042(16)
C2 0.016(2) 0.024(2) 0.016(2) 0.0062(17) 0.0020(16) -0.0012(17)
C3 0.021(2) 0.027(2) 0.016(2) 0.0049(17) -0.0027(16) 0.0062(18)
C4 0.021(2) 0.024(2) 0.020(2) 0.0097(18) 0.0011(17) 0.0024(18)
C5 0.023(2) 0.019(2) 0.016(2) 0.0073(16) 0.0021(16) 0.0034(17)
C6 0.026(3) 0.028(4) 0.032(4) 0.011(3) 0.003(3) 0.012(3)
C7 0.062(9) 0.055(4) 0.078(10) 0.020(7) 0.048(8) 0.040(6)
C8 0.064(8) 0.029(5) 0.045(6) 0.007(4) -0.019(5) 0.022(6)
C9 0.046(3) 0.020(5) 0.035(7) -0.008(6) 0.002(4) 0.014(2)
C10 0.023(3) 0.016(4) 0.017(2) 0.001(2) 0.0047(18) 0.006(3)
C11 0.032(5) 0.040(3) 0.066(7) 0.011(5) 0.020(4) 0.027(4)
C12 0.033(3) 0.062(6) 0.018(3) 0.003(4) 0.006(3) 0.010(5)
C13 0.035(3) 0.045(4) 0.032(9) -0.003(4) 0.013(4) -0.011(3)
C6' 0.026(3) 0.028(4) 0.032(4) 0.011(3) 0.003(3) 0.012(3)
C7' 0.062(9) 0.055(4) 0.078(10) 0.020(7) 0.048(8) 0.040(6)
C8' 0.064(8) 0.029(5) 0.045(6) 0.007(4) -0.019(5) 0.022(6)
C9' 0.046(3) 0.020(5) 0.035(7) -0.008(6) 0.002(4) 0.014(2)
C10' 0.023(3) 0.016(4) 0.017(2) 0.001(2) 0.0047(18) 0.006(3)
C11' 0.032(5) 0.040(3) 0.066(7) 0.011(5) 0.020(4) 0.027(4)
C12' 0.033(3) 0.062(6) 0.018(3) 0.003(4) 0.006(3) 0.010(5)
C13' 0.035(3) 0.045(4) 0.032(9) -0.003(4) 0.013(4) -0.011(3)
C14 0.021(2) 0.037(3) 0.025(2) 0.009(2) 0.0075(18) 0.005(2)
C15 0.040(3) 0.052(3) 0.040(3) -0.003(3) 0.013(2) 0.022(3)
C16 0.018(2) 0.044(3) 0.036(3) 0.015(2) 0.0006(19) 0.007(2)
C17 0.031(3) 0.065(4) 0.047(3) 0.030(3) 0.021(2) 0.017(3)
C18 0.027(2) 0.024(2) 0.018(2) 0.0034(17) 0.0030(17) 0.0056(18)
C19 0.039(3) 0.040(3) 0.046(3) 0.003(2) 0.019(2) 0.015(2)
C20 0.060(4) 0.040(3) 0.022(3) 0.005(2) -0.002(2) 0.016(3)
C21 0.048(3) 0.025(2) 0.034(3) 0.005(2) 0.004(2) 0.003(2)

loop_
_atom_type_symbol
_atom_type_description
_atom_type_scat_dispersion_real
_atom_type_scat_dispersion_imag
_atom_type_scat_source
C C 0.0033 0.0016 'International Tables Vol C Tables 4.2.6.8 and 6.1.1.4'
H H 0.0000 0.0000 'International Tables Vol C Tables 4.2.6.8 and 6.1.1.4'
N N 0.0061 0.0033 'International Tables Vol C Tables 4.2.6.8 and 6.1.1.4'
O O 0.0106 0.0060 'International Tables Vol C Tables 4.2.6.8 and 6.1.1.4'
P P 0.1023 0.0942 'International Tables Vol C Tables 4.2.6.8 and 6.1.1.4'
Cl Cl 0.1484 0.1585 'International Tables Vol C Tables 4.2.6.8 and 6.1.1.4'
Ni Ni 0.3393 1.1124 'International Tables Vol C Tables 4.2.6.8 and 6.1.1.4'

loop_
_geom_angle_atom_site_label_1
_geom_angle_atom_site_label_2
_geom_angle_atom_site_label_3
_geom_angle
N1 Ni1 P1 81.09(10)
N1 Ni1 P2 80.91(10)
P1 Ni1 P2 161.99(4)
N1 Ni1 Cl1' 169.6(2)
P1 Ni1 Cl1' 97.54(16)
P2 Ni1 Cl1' 100.27(16)
N1 Ni1 Cl1 174.29(14)
P1 Ni1 Cl1 99.52(7)
P2 Ni1 Cl1 98.33(7)
Cl1' Ni1 Cl1 16.14(14)
O1 P1 C6' 96.0(9)
O1 P1 C10' 101.7(8)
C6' P1 C10' 112.8(12)
O1 P1 C10 97.9(4)
O1 P1 C6 99.8(4)
C10 P1 C6 113.6(5)
O1 P1 Ni1 102.08(10)
C6' P1 Ni1 116.8(11)
C10' P1 Ni1 121.4(9)
C10 P1 Ni1 116.7(4)
C6 P1 Ni1 120.8(5)
O2 P2 C18 99.72(17)
O2 P2 C14 98.11(17)
C18 P2 C14 113.7(2)
O2 P2 Ni1 102.02(10)
C18 P2 Ni1 120.93(13)
C14 P2 Ni1 116.47(15)
C1 O1 P1 118.2(2)
C5 O2 P2 118.6(2)
C1 N1 C5 116.6(3)
C1 N1 Ni1 121.5(3)
C5 N1 Ni1 121.8(3)
N1 C1 O1 117.1(3)
N1 C1 C2 123.5(3)
O1 C1 C2 119.4(3)
C1 C2 C3 118.0(4)
C1 C2 H2 121.0
C3 C2 H2 121.0
C2 C3 C4 120.3(4)
C2 C3 H3 119.8
C4 C3 H3 119.8
C5 C4 C3 117.3(4)
C5 C4 H4 121.3
C3 C4 H4 121.3
N1 C5 O2 116.6(3)
N1 C5 C4 124.2(4)
O2 C5 C4 119.2(3)
C8 C6 C7 108.6(9)
C8 C6 C9 110.0(9)
C7 C6 C9 109.2(10)
C8 C6 P1 107.6(9)
C7 C6 P1 103.6(9)
C9 C6 P1 117.4(15)
C13 C10 C12 112.5(10)
C13 C10 C11 107.8(9)
C12 C10 C11 108.7(8)
C13 C10 P1 116.4(15)
C12 C10 P1 107.2(9)
C11 C10 P1 103.8(8)
C8' C6' C9' 111(2)
C8' C6' C7' 109.0(18)
C9' C6' C7' 109(2)
C8' C6' P1 109(2)
C9' C6' P1 113(3)
C7' C6' P1 106(2)
C13' C10' C12' 111(2)
C13' C10' C11' 110(2)
C12' C10' C11' 109.0(16)
C13' C10' P1 115(3)
C12' C10' P1 109.6(19)
C11' C10' P1 102.0(19)
C17 C14 C15 109.3(4)
C17 C14 C16 110.8(4)
C15 C14 C16 109.4(4)
C17 C14 P2 115.6(3)
C15 C14 P2 103.4(3)
C16 C14 P2 108.0(3)
C14 C15 H15A 109.5
C14 C15 H15B 109.5
H15A C15 H15B 109.5
C14 C15 H15C 109.5
H15A C15 H15C 109.5
H15B C15 H15C 109.5
C14 C16 H16A 109.5
C14 C16 H16B 109.5
H16A C16 H16B 109.5
C14 C16 H16C 109.5
H16A C16 H16C 109.5
H16B C16 H16C 109.5
C14 C17 H17A 109.5
C14 C17 H17B 109.5
H17A C17 H17B 109.5
C14 C17 H17C 109.5
H17A C17 H17C 109.5
H17B C17 H17C 109.5
C21 C18 C19 108.8(4)
C21 C18 C20 110.1(4)
C19 C18 C20 108.9(4)
C21 C18 P2 116.6(3)
C19 C18 P2 104.3(3)
C20 C18 P2 107.8(3)
C18 C19 H19A 109.5
C18 C19 H19B 109.5
H19A C19 H19B 109.5
C18 C19 H19C 109.5
H19A C19 H19C 109.5
H19B C19 H19C 109.5
C18 C20 H20A 109.5
C18 C20 H20B 109.5
H20A C20 H20B 109.5
C18 C20 H20C 109.5
H20A C20 H20C 109.5
H20B C20 H20C 109.5
C18 C21 H21A 109.5
C18 C21 H21B 109.5
H21A C21 H21B 109.5
C18 C21 H21C 109.5
H21A C21 H21C 109.5
H21B C21 H21C 109.5

loop_
_geom_bond_atom_site_label_1
_geom_bond_atom_site_label_2
_geom_bond_distance
Ni1 N1 2.042(3)
Ni1 P1 2.2422(12)
Ni1 P2 2.2434(12)
Ni1 Cl1' 2.340(4)
Ni1 Cl1 2.3469(18)
P1 O1 1.692(3)
P1 C6' 1.81(4)
P1 C10' 1.83(4)
P1 C10 1.878(16)
P1 C6 1.879(16)
P2 O2 1.693(3)
P2 C18 1.856(4)
P2 C14 1.861(4)
O1 C1 1.362(4)
O2 C5 1.358(4)
N1 C1 1.345(5)
N1 C5 1.349(5)
C1 C2 1.374(5)
C2 C3 1.376(5)
C2 H2 0.9500
C3 C4 1.385(5)
C3 H3 0.9500
C4 C5 1.369(5)
C4 H4 0.9500
C6 C8 1.523(9)
C6 C7 1.530(10)
C6 C9 1.530(9)
C7 H7A 0.9800
C7 H7B 0.9800
C7 H7C 0.9800
C8 H8A 0.9800
C8 H8B 0.9800
C8 H8C 0.9800
C9 H9A 0.9800
C9 H9B 0.9800
C9 H9C 0.9800
C10 C13 1.514(9)
C10 C12 1.519(10)
C10 C11 1.540(9)
C11 H11A 0.9800
C11 H11B 0.9800
C11 H11C 0.9800
C12 H12A 0.9800
C12 H12B 0.9800
C12 H12C 0.9800
C13 H13A 0.9800
C13 H13B 0.9800
C13 H13C 0.9800
C6' C8' 1.520(16)
C6' C9' 1.528(15)
C6' C7' 1.530(16)
C7' H7D 0.9800
C7' H7E 0.9800
C7' H7F 0.9800
C8' H8D 0.9800
C8' H8E 0.9800
C8' H8F 0.9800
C9' H9D 0.9800
C9' H9E 0.9800
C9' H9F 0.9800
C10' C13' 1.515(15)
C10' C12' 1.520(16)
C10' C11' 1.532(16)
C11' H11D 0.9800
C11' H11E 0.9800
C11' H11F 0.9800
C12' H12D 0.9800
C12' H12E 0.9800
C12' H12F 0.9800
C13' H13D 0.9800
C13' H13E 0.9800
C13' H13F 0.9800
C14 C17 1.520(6)
C14 C15 1.524(7)
C14 C16 1.529(6)
C15 H15A 0.9800
C15 H15B 0.9800
C15 H15C 0.9800
C16 H16A 0.9800
C16 H16B 0.9800
C16 H16C 0.9800
C17 H17A 0.9800
C17 H17B 0.9800
C17 H17C 0.9800
C18 C21 1.522(6)
C18 C19 1.525(6)
C18 C20 1.528(6)
C19 H19A 0.9800
C19 H19B 0.9800
C19 H19C 0.9800
C20 H20A 0.9800
C20 H20B 0.9800
C20 H20C 0.9800
C21 H21A 0.9800
C21 H21B 0.9800
C21 H21C 0.9800

loop_
_geom_torsion_atom_site_label_1
_geom_torsion_atom_site_label_2
_geom_torsion_atom_site_label_3
_geom_torsion_atom_site_label_4
_geom_torsion
N1 Ni1 P1 O1 -1.18(16)
P2 Ni1 P1 O1 0.7(2)
Cl1' Ni1 P1 O1 -170.7(2)
Cl1 Ni1 P1 O1 173.07(15)
N1 Ni1 P1 C6' -104.4(9)
P2 Ni1 P1 C6' -102.6(9)
Cl1' Ni1 P1 C6' 86.0(9)
Cl1 Ni1 P1 C6' 69.8(9)
N1 Ni1 P1 C10' 110.8(8)
P2 Ni1 P1 C10' 112.7(8)
Cl1' Ni1 P1 C10' -58.7(8)
Cl1 Ni1 P1 C10' -74.9(8)
N1 Ni1 P1 C10 104.2(3)
P2 Ni1 P1 C10 106.0(4)
Cl1' Ni1 P1 C10 -65.4(4)
Cl1 Ni1 P1 C10 -81.6(4)
N1 Ni1 P1 C6 -110.5(4)
P2 Ni1 P1 C6 -108.6(5)
Cl1' Ni1 P1 C6 80.0(5)
Cl1 Ni1 P1 C6 63.8(4)
N1 Ni1 P2 O2 -1.41(15)
P1 Ni1 P2 O2 -3.3(2)
Cl1' Ni1 P2 O2 168.1(2)
Cl1 Ni1 P2 O2 -175.69(15)
N1 Ni1 P2 C18 -110.61(19)
P1 Ni1 P2 C18 -112.5(2)
Cl1' Ni1 P2 C18 58.9(2)
Cl1 Ni1 P2 C18 75.11(19)
N1 Ni1 P2 C14 104.08(19)
P1 Ni1 P2 C14 102.2(2)
Cl1' Ni1 P2 C14 -86.4(2)
Cl1 Ni1 P2 C14 -70.20(19)
C6' P1 O1 C1 122.0(11)
C10' P1 O1 C1 -123.1(8)
C10 P1 O1 C1 -116.7(4)
C6 P1 O1 C1 127.6(5)
Ni1 P1 O1 C1 2.9(3)
C18 P2 O2 C5 124.8(3)
C14 P2 O2 C5 -119.3(3)
Ni1 P2 O2 C5 0.1(3)
P1 Ni1 N1 C1 -0.4(3)
P2 Ni1 N1 C1 -179.8(3)
Cl1' Ni1 N1 C1 82.8(11)
Cl1 Ni1 N1 C1 -97.1(12)
P1 Ni1 N1 C5 -177.5(3)
P2 Ni1 N1 C5 3.1(3)
Cl1' Ni1 N1 C5 -94.3(11)
Cl1 Ni1 N1 C5 85.9(12)
C5 N1 C1 O1 179.6(4)
Ni1 N1 C1 O1 2.4(5)
C5 N1 C1 C2 -0.4(6)
Ni1 N1 C1 C2 -177.6(3)
P1 O1 C1 N1 -3.6(5)
P1 O1 C1 C2 176.4(3)
N1 C1 C2 C3 0.5(6)
O1 C1 C2 C3 -179.5(4)
C1 C2 C3 C4 -0.3(6)
C2 C3 C4 C5 -0.1(6)
C1 N1 C5 O2 178.9(4)
Ni1 N1 C5 O2 -3.9(5)
C1 N1 C5 C4 -0.1(6)
Ni1 N1 C5 C4 177.2(3)
P2 O2 C5 N1 2.3(5)
P2 O2 C5 C4 -178.8(3)
C3 C4 C5 N1 0.3(6)
C3 C4 C5 O2 -178.6(4)
O1 P1 C6 C8 170.4(7)
C10 P1 C6 C8 67.3(10)
Ni1 P1 C6 C8 -79.1(8)
O1 P1 C6 C7 -74.7(8)
C10 P1 C6 C7 -177.8(7)
Ni1 P1 C6 C7 35.8(9)
O1 P1 C6 C9 45.7(10)
C10 P1 C6 C9 -57.4(11)
Ni1 P1 C6 C9 156.2(9)
O1 P1 C10 C13 -56.8(9)
C6 P1 C10 C13 47.5(10)
Ni1 P1 C10 C13 -164.7(8)
O1 P1 C10 C12 176.2(6)
C6 P1 C10 C12 -79.4(9)
Ni1 P1 C10 C12 68.4(6)
O1 P1 C10 C11 61.4(7)
C6 P1 C10 C11 165.7(7)
Ni1 P1 C10 C11 -46.5(8)
O1 P1 C6' C8' -170.9(17)
C10' P1 C6' C8' 84(2)
Ni1 P1 C6' C8' -64(2)
O1 P1 C6' C9' 64.9(19)
C10' P1 C6' C9' -41(2)
Ni1 P1 C6' C9' 171.8(18)
O1 P1 C6' C7' -53.8(18)
C10' P1 C6' C7' -159.2(17)
Ni1 P1 C6' C7' 53(2)
O1 P1 C10' C13' -34(2)
C6' P1 C10' C13' 68(2)
Ni1 P1 C10' C13' -146.0(19)
O1 P1 C10' C12' -159.7(14)
C6' P1 C10' C12' -58(2)
Ni1 P1 C10' C12' 88.2(15)
O1 P1 C10' C11' 84.9(13)
C6' P1 C10' C11' -173.3(14)
Ni1 P1 C10' C11' -27.3(16)
O2 P2 C14 C17 -41.5(4)
C18 P2 C14 C17 62.9(4)
Ni1 P2 C14 C17 -149.3(3)
O2 P2 C14 C15 77.9(3)
C18 P2 C14 C15 -177.7(3)
Ni1 P2 C14 C15 -29.9(3)
O2 P2 C14 C16 -166.3(3)
C18 P2 C14 C16 -61.9(4)
Ni1 P2 C14 C16 85.9(3)
O2 P2 C18 C21 58.1(4)
C14 P2 C18 C21 -45.3(4)
Ni1 P2 C18 C21 168.6(3)
O2 P2 C18 C19 -61.9(3)
C14 P2 C18 C19 -165.3(3)
Ni1 P2 C18 C19 48.6(3)
O2 P2 C18 C20 -177.5(3)
C14 P2 C18 C20 79.1(3)
Ni1 P2 C18 C20 -67.1(3)
